data_1549893
loop_
_publ_author_name
'Sung, Simon'
'Wang, Qingyang'
'Kr\"amer, Tobias'
'Young, Rowan D.'

_publ_section_title
;
 Synthesis and reactivity of a PC<sub>carbene</sub>P cobalt(i) complex:
 the missing link in the cobalt PXP pincer series (X = B, C, N).
;
_journal_issue 43
_journal_name_full 'Chemical science'
_journal_page_first 8234
_journal_page_last 8241
_journal_paper_doi 10.1039/c8sc02782j
_journal_volume 9
_journal_year 2018
_chemical_formula_moiety 'C45 H49 Co N P4, C32 H12 B F24, C0.75 H0.5 F0.13'
_chemical_formula_sum 'C77.75 H61.5 B Co F24.12 N P4'
_chemical_formula_weight 1661.77
_space_group_crystal_system monoclinic
_space_group_IT_number 14
_space_group_name_Hall '-P 2yn'
_space_group_name_H-M_alt 'P 1 21/n 1'
_symmetry_space_group_name_Hall '-P 2yn'
_symmetry_space_group_name_H-M 'P 1 21/n 1'
_atom_sites_solution_hydrogens geom
_atom_sites_solution_primary direct
_audit_creation_date 2018-05-09
_audit_creation_method
;
Olex2 1.2
(compiled 2015.01.26 svn.r3150 for OlexSys, GUI svn.r4998)
;
_audit_update_record
;
2018-06-10 deposited with the CCDC.
2018-09-06 downloaded from the CCDC.
;
_cell_angle_alpha 90
_cell_angle_beta 90.121(2)
_cell_angle_gamma 90
_cell_formula_units_Z 4
_cell_length_a 18.5988(9)
_cell_length_b 21.2082(17)
_cell_length_c 18.9102(12)
_cell_measurement_reflns_used 9857
_cell_measurement_temperature 100(2)
_cell_measurement_theta_max 26.37
_cell_measurement_theta_min 2.39
_cell_volume 7459.1(8)
_computing_molecular_graphics 'Olex2 (Dolomanov et al., 2009)'
_computing_publication_material 'Olex2 (Dolomanov et al., 2009)'
_computing_structure_refinement 'ShelXL (Sheldrick, 2008)'
_computing_structure_solution 'ShelXT (Sheldrick, 2015)'
_diffrn_ambient_temperature 99.99
_diffrn_measured_fraction_theta_full 0.999
_diffrn_measured_fraction_theta_max 0.992
_diffrn_measurement_device_type 'Bruker APEX-II CCD'
_diffrn_measurement_method '\f and \w scans'
_diffrn_radiation_type MoK\a
_diffrn_radiation_wavelength 0.71073
_diffrn_reflns_av_R_equivalents 0.1570
_diffrn_reflns_av_unetI/netI 0.1059
_diffrn_reflns_Laue_measured_fraction_full 0.999
_diffrn_reflns_Laue_measured_fraction_max 0.992
_diffrn_reflns_limit_h_max 23
_diffrn_reflns_limit_h_min -23
_diffrn_reflns_limit_k_max 26
_diffrn_reflns_limit_k_min -26
_diffrn_reflns_limit_l_max 22
_diffrn_reflns_limit_l_min -23
_diffrn_reflns_number 88599
_diffrn_reflns_point_group_measured_fraction_full 0.999
_diffrn_reflns_point_group_measured_fraction_max 0.992
_diffrn_reflns_theta_full 25.242
_diffrn_reflns_theta_max 26.555
_diffrn_reflns_theta_min 2.211
_diffrn_standards_number 0
_exptl_absorpt_coefficient_mu 0.421
_exptl_absorpt_correction_T_max 0.7454
_exptl_absorpt_correction_T_min 0.6427
_exptl_absorpt_correction_type multi-scan
_exptl_absorpt_process_details
;
SADABS-2016/2 (Bruker,2016/2) was used for absorption correction.
wR2(int) was 0.1083 before and 0.0812 after correction.
The Ratio of minimum to maximum transmission is 0.8622.
The \l/2 correction factor is Not present.
;
_exptl_crystal_colour red
_exptl_crystal_density_diffrn 1.480
_exptl_crystal_description block
_exptl_crystal_F_000 3376
_exptl_crystal_size_max 0.342
_exptl_crystal_size_mid 0.142
_exptl_crystal_size_min 0.136
_refine_diff_density_max 0.840
_refine_diff_density_min -0.802
_refine_diff_density_rms 0.095
_refine_ls_extinction_method none
_refine_ls_goodness_of_fit_ref 1.044
_refine_ls_hydrogen_treatment constr
_refine_ls_matrix_type full
_refine_ls_number_parameters 1063
_refine_ls_number_reflns 15441
_refine_ls_number_restraints 0
_refine_ls_restrained_S_all 1.044
_refine_ls_R_factor_all 0.1797
_refine_ls_R_factor_gt 0.0972
_refine_ls_shift/su_max 0.001
_refine_ls_shift/su_mean 0.000
_refine_ls_structure_factor_coef Fsqd
_refine_ls_weighting_details 'w=1/[\s^2^(Fo^2^)+(0.0859P)^2^+35.4389P] where P=(Fo^2^+2Fc^2^)/3'
_refine_ls_weighting_scheme calc
_refine_ls_wR_factor_gt 0.2245
_refine_ls_wR_factor_ref 0.2786
_reflns_Friedel_coverage 0.000
_reflns_number_gt 8354
_reflns_number_total 15441
_reflns_threshold_expression 'I > 2\s(I)'
_cod_data_source_file c8sc02782j3.cif
_cod_data_source_block Compound_10
_cod_depositor_comments 'Adding full bibliography for 1549887--1549897.cif.'
_cod_original_formula_sum 'C77.75 H61.50 B Co F24.12 N P4'
_cod_database_code 1549893
_shelx_space_group_comment
;
The symmetry employed for this shelxl refinement is uniquely defined
by the following loop, which should always be used as a source of
symmetry information in preference to the above space-group names.
They are only intended as comments.
;
_olex2_refinement_description
;
1. Fixed Uiso
 At 1.2 times of:
  All C(H) groups
 At 1.5 times of:
  All C(H,H,H) groups
2. Others
 Fixed Sof: F13B(0.25) F15A(0.75) F6B(0.5) F14A(0.75) F4B(0.5) F18A(0.5)
 F9B(0.5) C71A(0.75) H71A(0.75) C70A(0.75) C73A(0.75) H73A(0.75) C75A(0.75)
 H75A(0.75) F12B(0.5) C74A(0.75) F5BB(0.25) C72A(0.75) F11B(0.5) F15B(0.25)
 C76A(0.75) F13A(0.75) F14B(0.25) F17A(0.5) C76B(0.25) C0AA(0.25) H0AA(0.25)
 C1AA(0.25) H1AA(0.25) C2AA(0.25) F25(0.125) C73B(0.25) H73B(0.25) C72B(0.25)
 C70B(0.25) C71B(0.25) H71B(0.25) C75B(0.25) H75B(0.25) C74B(0.25) F11A(0.5)
 F12A(0.5) F17B(0.5) F16A(0.25) F18C(0.25) F5AB(0.25) F5AA(0.25) F16C(0.25)
 F5BA(0.25) F6A(0.5) F4A(0.5) F16D(0.25) F18B(0.25) F9A(0.5)
3.a Aromatic/amide H refined with riding coordinates:
 C47(H47), C51(H51), C55(H55), C49(H49), C65(H65), C67(H67), C59(H59),
 C71A(H71A), C63(H63), C33(H33), C73A(H73A), C75A(H75A), C35(H35), C23(H23),
 C57(H57), C31(H31), C17(H17), C25(H25), C29(H29), C32(H32), C24(H24), C27(H27),
  C26(H26), C30(H30), C21(H21), C6(H6), C9(H9), C14(H14), C36(H36), C11(H11),
 C18(H18), C20(H20), C19(H19), C39(H39), C37(H37), C38(H38), C7(H7), C8(H8),
 C12(H12), C13(H13), C0AA(H0AA), C1AA(H1AA), C73B(H73B), C71B(H71B), C75B(H75B)
3.b Idealised Me refined as rotating group:
 C43(H43A,H43B,H43C), C45(H45A,H45B,H45C), C44(H44A,H44B,H44C), C3(H3A,H3B,
 H3C), C40(H40A,H40B,H40C), C42(H42A,H42B,H42C), C41(H41A,H41B,H41C)
;
_shelx_shelxl_version_number 2014/7
_olex2_submission_special_instructions 'No special instructions were received'

loop_
_space_group_symop_operation_xyz
'x, y, z'
'-x+1/2, y+1/2, -z+1/2'
'-x, -y, -z'
'x-1/2, -y-1/2, z-1/2'

loop_
_atom_site_label
_atom_site_type_symbol
_atom_site_fract_x
_atom_site_fract_y
_atom_site_fract_z
_atom_site_U_iso_or_equiv
_atom_site_adp_type
_atom_site_occupancy
_atom_site_site_symmetry_order
_atom_site_calc_flag
_atom_site_refinement_flags_posn
_atom_site_refinement_flags_occupancy
_atom_site_disorder_assembly
_atom_site_disorder_group
Co1 Co 0.96706(5) 0.32862(5) 0.21207(5) 0.0432(3) Uani 1 1 d . . . .
P4 P 0.94117(10) 0.19473(9) 0.29450(9) 0.0433(4) Uani 1 1 d . . . .
P1 P 0.94610(10) 0.42835(9) 0.20799(9) 0.0416(4) Uani 1 1 d . . . .
P2 P 1.08202(10) 0.32695(9) 0.18095(10) 0.0479(5) Uani 1 1 d . . . .
P3 P 0.91211(12) 0.29112(11) 0.10630(12) 0.0617(6) Uani 1 1 d . . . .
F3 F 0.2806(2) 0.1416(2) 0.4093(2) 0.0614(12) Uani 1 1 d . . . .
F2 F 0.2004(3) 0.1700(2) 0.3355(2) 0.0661(13) Uani 1 1 d . . . .
F10 F 0.6125(2) 0.1488(3) 0.1282(3) 0.0777(15) Uani 1 1 d . . . .
F1 F 0.1879(2) 0.1898(2) 0.4458(2) 0.0660(12) Uani 1 1 d . . . .
F8 F 0.2710(3) 0.2186(3) 0.0494(3) 0.0902(18) Uani 1 1 d . . . .
F7 F 0.2555(3) 0.1589(2) 0.1358(3) 0.0765(15) Uani 1 1 d . . . .
N1 N 0.9890(3) 0.2562(3) 0.2813(3) 0.0426(13) Uani 1 1 d . . . .
F22 F 0.3578(3) 0.5458(3) 0.0945(3) 0.0895(17) Uani 1 1 d . . . .
F19 F 0.6151(3) 0.5223(3) 0.1300(5) 0.124(3) Uani 1 1 d . . . .
F13B F 0.6008(13) 0.1365(12) 0.3789(15) 0.067(7) Uiso 0.25 1 d . P A 2
F21 F 0.6396(3) 0.4254(3) 0.1166(4) 0.106(2) Uani 1 1 d . . . .
F23 F 0.2951(3) 0.5120(3) 0.1773(3) 0.106(2) Uani 1 1 d . . . .
F15A F 0.6918(3) 0.1606(3) 0.4225(4) 0.0736(19) Uani 0.75 1 d . P B 1
C28 C 0.9459(4) 0.1741(3) 0.3865(3) 0.0384(15) Uani 1 1 d . . . .
F20 F 0.6517(3) 0.4652(3) 0.2129(4) 0.111(2) Uani 1 1 d . . . .
C47 C 0.3424(3) 0.3606(3) 0.3551(3) 0.0400(15) Uani 1 1 d . . . .
H47 H 0.3649 0.3999 0.3457 0.048 Uiso 1 1 calc R . . .
F6B F 0.2720(5) 0.4724(4) 0.3995(5) 0.056(2) Uiso 0.5 1 d . P C 2
F24 F 0.3060(3) 0.4577(3) 0.0858(4) 0.116(3) Uani 1 1 d . . . .
C51 C 0.3310(3) 0.2515(3) 0.3369(3) 0.0373(15) Uani 1 1 d . . . .
H51 H 0.3465 0.2134 0.3155 0.045 Uiso 1 1 calc R . . .
F14A F 0.5866(4) 0.1238(3) 0.4447(4) 0.0738(19) Uani 0.75 1 d . P B 1
C46 C 0.3671(3) 0.3075(3) 0.3208(3) 0.0339(14) Uani 1 1 d . . . .
C55 C 0.3741(4) 0.2349(3) 0.1757(3) 0.0392(15) Uani 1 1 d . . . .
H55 H 0.3294 0.2481 0.1949 0.047 Uiso 1 1 calc R . . .
C54 C 0.4366(3) 0.2561(3) 0.2076(3) 0.0353(14) Uani 1 1 d . . . .
F4B F 0.1866(6) 0.4274(5) 0.4268(6) 0.064(3) Uiso 0.5 1 d . P C 2
C50 C 0.2734(3) 0.2499(3) 0.3828(3) 0.0368(15) Uani 1 1 d . . . .
C49 C 0.2500(4) 0.3036(3) 0.4162(3) 0.0432(16) Uani 1 1 d . . . .
H49 H 0.2103 0.3026 0.4477 0.052 Uiso 1 1 calc R . . .
C62 C 0.4516(3) 0.3741(3) 0.2308(3) 0.0380(15) Uani 1 1 d . . . .
C65 C 0.4753(4) 0.4826(3) 0.1459(4) 0.0448(16) Uani 1 1 d . . . .
H65 H 0.4835 0.5191 0.1179 0.054 Uiso 1 1 calc R . . .
C67 C 0.3956(3) 0.4083(3) 0.2015(3) 0.0387(15) Uani 1 1 d . . . .
H67 H 0.3478 0.3949 0.2105 0.046 Uiso 1 1 calc R . . .
F18A F 0.6058(8) 0.4360(5) 0.4433(5) 0.056(3) Uani 0.5 1 d . P D 1
C66 C 0.4062(4) 0.4622(3) 0.1591(3) 0.0418(16) Uani 1 1 d . . . .
C59 C 0.5004(4) 0.2350(3) 0.1750(3) 0.0440(16) Uani 1 1 d . . . .
H59 H 0.5453 0.2478 0.1943 0.053 Uiso 1 1 calc R . . .
C48 C 0.2861(4) 0.3590(3) 0.4027(4) 0.0464(17) Uani 1 1 d . . . .
C53 C 0.2361(4) 0.1889(4) 0.3940(4) 0.0483(17) Uani 1 1 d . . . .
F9B F 0.3029(5) 0.1136(4) 0.0581(5) 0.052(2) Uiso 0.5 1 d . P E 2
C64 C 0.5322(4) 0.4494(3) 0.1737(4) 0.0441(16) Uani 1 1 d . . . .
C15 C 0.8499(4) 0.2123(4) 0.2752(4) 0.054(2) Uani 1 1 d . . . .
C22 C 1.0164(4) 0.4868(3) 0.2217(4) 0.0432(16) Uani 1 1 d . . . .
C71A C 0.5401(6) 0.2318(6) 0.3377(7) 0.038(3) Uani 0.75 1 d . P B 1
H71A H 0.5270 0.1974 0.3083 0.045 Uiso 0.75 1 calc R P B 1
C70A C 0.5053(7) 0.2900(7) 0.3284(7) 0.032(3) Uani 0.75 1 d . P B 1
C63 C 0.5210(4) 0.3966(3) 0.2154(3) 0.0416(16) Uani 1 1 d . . . .
H63 H 0.5615 0.3749 0.2342 0.050 Uiso 1 1 calc R . . .
C58 C 0.5003(4) 0.1966(4) 0.1159(3) 0.0510(19) Uani 1 1 d . . . .
C56 C 0.3734(4) 0.1956(4) 0.1175(3) 0.0475(18) Uani 1 1 d . . . .
C10 C 0.8337(4) 0.2777(4) 0.2723(4) 0.0507(18) Uani 1 1 d . . . .
C43 C 1.1234(4) 0.3879(4) 0.1259(4) 0.058(2) Uani 1 1 d . . . .
H43A H 1.1013 0.3874 0.0788 0.087 Uiso 1 1 calc GR . . .
H43B H 1.1750 0.3797 0.1217 0.087 Uiso 1 1 calc GR . . .
H43C H 1.1159 0.4293 0.1477 0.087 Uiso 1 1 calc GR . . .
C33 C 1.0128(4) 0.1628(4) 0.4167(4) 0.063(2) Uani 1 1 d . . . .
H33 H 1.0546 0.1623 0.3880 0.076 Uiso 1 1 calc R . . .
C2 C 0.9603(4) 0.3116(4) 0.3107(4) 0.0466(17) Uani 1 1 d . . . .
C73A C 0.6152(7) 0.2705(7) 0.4314(7) 0.044(3) Uani 0.75 1 d . P B 1
H73A H 0.6524 0.2644 0.4653 0.053 Uiso 0.75 1 calc R P B 1
C16 C 0.8989(4) 0.4572(3) 0.1301(4) 0.0499(18) Uani 1 1 d . . . .
C60 C 0.3026(5) 0.1739(4) 0.0870(4) 0.066(3) Uani 1 1 d . . . .
C1 C 0.8867(4) 0.3263(4) 0.2875(4) 0.0469(17) Uani 1 1 d . . . .
C34 C 0.9801(5) 0.1327(4) 0.2430(4) 0.0546(19) Uani 1 1 d . . . .
C75A C 0.5289(6) 0.3377(6) 0.3732(6) 0.037(3) Uani 0.75 1 d . P B 1
H75A H 0.5079 0.3784 0.3690 0.044 Uiso 0.75 1 calc R P B 1
C35 C 1.0525(5) 0.1254(4) 0.2439(4) 0.062(2) Uani 1 1 d . . . .
H35 H 1.0807 0.1526 0.2726 0.074 Uiso 1 1 calc R . . .
C23 C 1.0247(4) 0.5392(3) 0.1785(4) 0.0528(19) Uani 1 1 d . . . .
H23 H 0.9919 0.5466 0.1408 0.063 Uiso 1 1 calc R . . .
C57 C 0.4367(4) 0.1757(4) 0.0870(4) 0.056(2) Uani 1 1 d . . . .
H57 H 0.4365 0.1485 0.0471 0.067 Uiso 1 1 calc R . . .
C45 C 1.1459(4) 0.3222(4) 0.2531(5) 0.065(2) Uani 1 1 d . . . .
H45A H 1.1462 0.3621 0.2792 0.097 Uiso 1 1 calc GR . . .
H45B H 1.1940 0.3139 0.2342 0.097 Uiso 1 1 calc GR . . .
H45C H 1.1321 0.2878 0.2850 0.097 Uiso 1 1 calc GR . . .
C68 C 0.6065(4) 0.4679(4) 0.1573(5) 0.060(2) Uani 1 1 d . . . .
C31 C 0.9581(5) 0.1508(3) 0.5293(4) 0.057(2) Uani 1 1 d . . . .
H31 H 0.9614 0.1424 0.5786 0.068 Uiso 1 1 calc R . . .
C69 C 0.3435(5) 0.4945(4) 0.1293(5) 0.060(2) Uani 1 1 d . . . .
C4 C 0.8592(4) 0.3889(4) 0.3115(4) 0.056(2) Uani 1 1 d . . . .
F12B F 0.5567(4) 0.1228(4) 0.0371(4) 0.054(2) Uiso 0.5 1 d . P F 2
C17 C 0.8285(4) 0.4783(4) 0.1303(5) 0.061(2) Uani 1 1 d . . . .
H17 H 0.8029 0.4817 0.1735 0.074 Uiso 1 1 calc R . . .
C44 C 1.1056(4) 0.2560(4) 0.1334(4) 0.061(2) Uani 1 1 d . . . .
H44A H 1.0885 0.2191 0.1596 0.092 Uiso 1 1 calc GR . . .
H44B H 1.1579 0.2536 0.1283 0.092 Uiso 1 1 calc GR . . .
H44C H 1.0831 0.2567 0.0865 0.092 Uiso 1 1 calc GR . . .
C5 C 0.8851(4) 0.4429(4) 0.2804(4) 0.058(2) Uani 1 1 d . . . .
C74A C 0.5815(6) 0.3283(8) 0.4236(6) 0.040(3) Uani 0.75 1 d . P B 1
C3 C 0.9947(4) 0.3398(4) 0.3752(4) 0.060(2) Uani 1 1 d . . . .
H3A H 1.0471 0.3361 0.3715 0.090 Uiso 1 1 calc GR . . .
H3B H 0.9780 0.3174 0.4174 0.090 Uiso 1 1 calc GR . . .
H3C H 0.9814 0.3844 0.3787 0.090 Uiso 1 1 calc GR . . .
F5BB F 0.2439(12) 0.4058(9) 0.5057(10) 0.054(5) Uiso 0.25 1 d . P C 4
C25 C 1.1298(4) 0.5706(4) 0.2446(5) 0.062(2) Uani 1 1 d . . . .
H25 H 1.1698 0.5979 0.2506 0.075 Uiso 1 1 calc R . . .
C29 C 0.8863(4) 0.1734(4) 0.4282(4) 0.059(2) Uani 1 1 d . . . .
H29 H 0.8403 0.1812 0.4081 0.071 Uiso 1 1 calc R . . .
C32 C 1.0184(5) 0.1521(4) 0.4892(4) 0.060(2) Uani 1 1 d . . . .
H32 H 1.0642 0.1457 0.5103 0.072 Uiso 1 1 calc R . . .
C72A C 0.5930(5) 0.2230(5) 0.3885(5) 0.039(2) Uani 0.75 1 d . P B 1
C24 C 1.0812(4) 0.5810(4) 0.1908(5) 0.061(2) Uani 1 1 d . . . .
H24 H 1.0863 0.6172 0.1617 0.074 Uiso 1 1 calc R . . .
B1 B 0.4396(4) 0.3076(4) 0.2719(4) 0.0379(17) Uani 1 1 d . . . .
C27 C 1.0645(4) 0.4778(4) 0.2780(4) 0.064(2) Uani 1 1 d . . . .
H27 H 1.0593 0.4425 0.3084 0.077 Uiso 1 1 calc R . . .
C52 C 0.2625(4) 0.4187(4) 0.4385(4) 0.061(2) Uani 1 1 d . . . .
F11B F 0.5943(6) 0.2142(5) 0.0443(6) 0.073(3) Uiso 0.5 1 d . P F 2
C26 C 1.1202(5) 0.5209(5) 0.2893(5) 0.071(2) Uani 1 1 d . . . .
H26 H 1.1517 0.5155 0.3284 0.086 Uiso 1 1 calc R . . .
C61 C 0.5702(5) 0.1771(5) 0.0851(4) 0.080(3) Uani 1 1 d . . . .
C30 C 0.8928(5) 0.1617(5) 0.4992(4) 0.074(3) Uani 1 1 d . . . .
H30 H 0.8509 0.1611 0.5278 0.089 Uiso 1 1 calc R . . .
C21 C 0.9345(4) 0.4544(5) 0.0664(4) 0.064(2) Uani 1 1 d . . . .
H21 H 0.9830 0.4403 0.0650 0.077 Uiso 1 1 calc R . . .
C6 C 0.8667(5) 0.5021(4) 0.3063(5) 0.080(3) Uani 1 1 d . . . .
H6 H 0.8866 0.5391 0.2859 0.097 Uiso 1 1 calc R . . .
C9 C 0.8101(5) 0.3937(5) 0.3677(5) 0.083(3) Uani 1 1 d . . . .
H9 H 0.7897 0.3572 0.3888 0.100 Uiso 1 1 calc R . . .
C14 C 0.7970(5) 0.1672(5) 0.2637(5) 0.079(3) Uani 1 1 d . . . .
H14 H 0.8083 0.1237 0.2690 0.095 Uiso 1 1 calc R . . .
C36 C 1.0865(6) 0.0794(4) 0.2040(5) 0.073(3) Uani 1 1 d . . . .
H36 H 1.1374 0.0760 0.2059 0.088 Uiso 1 1 calc R . . .
C11 C 0.7627(5) 0.2929(6) 0.2546(5) 0.084(3) Uani 1 1 d . . . .
H11 H 0.7491 0.3360 0.2523 0.100 Uiso 1 1 calc R . . .
C18 C 0.7955(5) 0.4945(4) 0.0667(6) 0.084(3) Uani 1 1 d . . . .
H18 H 0.7468 0.5078 0.0672 0.101 Uiso 1 1 calc R . . .
C20 C 0.9002(5) 0.4720(6) 0.0045(5) 0.101(4) Uani 1 1 d . . . .
H20 H 0.9259 0.4702 -0.0388 0.121 Uiso 1 1 calc R . . .
C40 C 0.9009(6) 0.2070(5) 0.0993(5) 0.090(3) Uani 1 1 d . . . .
H40A H 0.9466 0.1861 0.1103 0.135 Uiso 1 1 calc GR . . .
H40B H 0.8861 0.1961 0.0511 0.135 Uiso 1 1 calc GR . . .
H40C H 0.8641 0.1930 0.1328 0.135 Uiso 1 1 calc GR . . .
C19 C 0.8307(5) 0.4918(6) 0.0042(6) 0.098(4) Uani 1 1 d . . . .
H19 H 0.8075 0.5035 -0.0387 0.117 Uiso 1 1 calc R . . .
C42 C 0.8200(5) 0.3165(6) 0.0872(5) 0.089(3) Uani 1 1 d . . . .
H42A H 0.7900 0.3100 0.1291 0.134 Uiso 1 1 calc GR . . .
H42B H 0.8008 0.2918 0.0477 0.134 Uiso 1 1 calc GR . . .
H42C H 0.8200 0.3613 0.0747 0.134 Uiso 1 1 calc GR . . .
C41 C 0.9511(6) 0.3050(5) 0.0193(4) 0.088(3) Uani 1 1 d . . . .
H41A H 0.9492 0.3501 0.0084 0.132 Uiso 1 1 calc GR . . .
H41B H 0.9238 0.2815 -0.0164 0.132 Uiso 1 1 calc GR . . .
H41C H 1.0012 0.2907 0.0192 0.132 Uiso 1 1 calc GR . . .
C39 C 0.9382(7) 0.0852(4) 0.2060(5) 0.090(3) Uani 1 1 d . . . .
H39 H 0.8871 0.0853 0.2079 0.107 Uiso 1 1 calc R . . .
C37 C 1.0494(8) 0.0401(6) 0.1630(6) 0.101(4) Uani 1 1 d . . . .
H37 H 1.0741 0.0132 0.1311 0.121 Uiso 1 1 calc R . . .
C38 C 0.9761(10) 0.0380(5) 0.1665(6) 0.110(5) Uani 1 1 d . . . .
H38 H 0.9503 0.0056 0.1428 0.132 Uiso 1 1 calc R . . .
C7 C 0.8193(7) 0.5066(5) 0.3621(7) 0.126(5) Uani 1 1 d . . . .
H7 H 0.8056 0.5468 0.3798 0.151 Uiso 1 1 calc R . . .
C8 C 0.7924(7) 0.4538(5) 0.3913(7) 0.119(5) Uani 1 1 d . . . .
H8 H 0.7599 0.4578 0.4298 0.143 Uiso 1 1 calc R . . .
C12 C 0.7121(6) 0.2478(8) 0.2406(8) 0.129(5) Uani 1 1 d . . . .
H12 H 0.6649 0.2604 0.2276 0.155 Uiso 1 1 calc R . . .
C13 C 0.7279(6) 0.1850(8) 0.2447(8) 0.120(5) Uani 1 1 d . . . .
H13 H 0.6922 0.1542 0.2348 0.144 Uiso 1 1 calc R . . .
F16B F 0.6493(10) 0.3995(10) 0.5115(10) 0.047(7) Uiso 0.248(19) 1 d . . D 3
F15B F 0.6556(11) 0.1748(9) 0.4640(11) 0.065(5) Uiso 0.25 1 d . P A 2
C76A C 0.6260(7) 0.1594(6) 0.3978(7) 0.054(3) Uani 0.75 1 d . P B 1
F13A F 0.6251(4) 0.1242(3) 0.3399(4) 0.0615(16) Uani 0.75 1 d . P B 1
F14B F 0.5503(13) 0.1570(11) 0.4797(13) 0.086(6) Uiso 0.25 1 d . P A 2
F17A F 0.5509(9) 0.3875(8) 0.5229(7) 0.113(6) Uani 0.5 1 d . P D 1
C76B C 0.5983(19) 0.1787(16) 0.4308(19) 0.052(8) Uiso 0.25 1 d . P A 2
C0AA C 0.505(2) 0.0296(18) 0.062(2) 0.075(10) Uiso 0.25 1 d . P G .
H0AA H 0.5088 0.0530 0.1051 0.090 Uiso 0.25 1 calc R P . .
C1AA C 0.566(2) 0.0122(17) 0.0276(19) 0.071(10) Uiso 0.25 1 d . P . .
H1AA H 0.6117 0.0184 0.0482 0.085 Uiso 0.25 1 calc R P . .
C2AA C 0.441(3) 0.014(2) 0.037(3) 0.102(14) Uiso 0.25 1 d . P . .
F25 F 0.382(4) 0.035(4) 0.074(4) 0.18(3) Uiso 0.125 1 d . P G 1
C73B C 0.607(3) 0.293(2) 0.439(2) 0.032(10) Uiso 0.25 1 d . P A 2
H73B H 0.6462 0.2869 0.4701 0.039 Uiso 0.25 1 calc R P A 2
C72B C 0.577(2) 0.244(2) 0.407(2) 0.056(12) Uiso 0.25 1 d . P A 2
C70B C 0.504(3) 0.3094(17) 0.331(3) 0.025(11) Uiso 0.25 1 d . P A 2
C71B C 0.526(2) 0.247(2) 0.349(2) 0.027(10) Uiso 0.25 1 d . P A 2
H71B H 0.5085 0.2107 0.3254 0.032 Uiso 0.25 1 calc R P A 2
C75B C 0.527(2) 0.3599(16) 0.368(2) 0.032(10) Uiso 0.25 1 d . P A 2
H75B H 0.5086 0.4006 0.3568 0.038 Uiso 0.25 1 calc R P A 2
C74B C 0.581(2) 0.3524(17) 0.428(2) 0.034(11) Uiso 0.25 1 d . P A 2
F11A F 0.6213(5) 0.2355(5) 0.0806(5) 0.067(2) Uiso 0.5 1 d . P F 1
F12A F 0.5742(6) 0.1666(6) 0.0202(6) 0.086(3) Uiso 0.5 1 d . P F 1
F17B F 0.5493(9) 0.4352(9) 0.4842(9) 0.113(6) Uani 0.5 1 d . P D 2
F16A F 0.6257(12) 0.3742(9) 0.5353(10) 0.046(5) Uiso 0.25 1 d . P D 4
F18C F 0.6364(15) 0.4480(12) 0.4118(14) 0.079(7) Uiso 0.25 1 d . P D 2
C77 C 0.5998(5) 0.3862(6) 0.4711(5) 0.079(3) Uani 1 1 d . . . .
F5AB F 0.2929(12) 0.4289(10) 0.5010(10) 0.036(5) Uiso 0.25 1 d . P C 3
F5AA F 0.3236(15) 0.4400(12) 0.4827(14) 0.086(8) Uiso 0.25 1 d . P C 2
F16C F 0.6532(10) 0.3677(8) 0.5158(10) 0.025(3) Uiso 0.25 1 d . P D 1
F5BA F 0.2768(12) 0.4112(10) 0.5118(9) 0.035(5) Uiso 0.25 1 d . P C 1
F6A F 0.2966(7) 0.4687(6) 0.4221(7) 0.080(4) Uiso 0.5 1 d . P C 1
F4A F 0.1985(7) 0.4217(6) 0.4584(8) 0.091(4) Uiso 0.5 1 d . P C 1
F16D F 0.6741(10) 0.3769(10) 0.4923(10) 0.048(5) Uiso 0.25 1 d . P D 2
F18B F 0.6503(18) 0.4230(15) 0.4377(17) 0.094(10) Uiso 0.25 1 d . P D 1
F9A F 0.3156(6) 0.1392(6) 0.0297(7) 0.089(3) Uiso 0.5 1 d . P E 1

loop_
_atom_site_aniso_label
_atom_site_aniso_U_11
_atom_site_aniso_U_22
_atom_site_aniso_U_33
_atom_site_aniso_U_23
_atom_site_aniso_U_13
_atom_site_aniso_U_12
Co1 0.0391(5) 0.0503(6) 0.0403(5) 0.0135(4) 0.0074(4) 0.0055(4)
P4 0.0453(10) 0.0551(11) 0.0296(8) 0.0046(8) -0.0036(7) -0.0054(8)
P1 0.0396(9) 0.0469(10) 0.0383(9) 0.0052(8) 0.0055(7) 0.0033(8)
P2 0.0400(10) 0.0513(11) 0.0526(11) 0.0179(9) 0.0091(8) 0.0082(8)
P3 0.0609(13) 0.0725(15) 0.0518(12) 0.0107(11) -0.0063(10) -0.0050(11)
F3 0.051(3) 0.054(3) 0.078(3) 0.015(2) -0.002(2) 0.000(2)
F2 0.075(3) 0.066(3) 0.058(3) 0.006(2) -0.021(2) -0.030(2)
F10 0.049(3) 0.118(4) 0.066(3) 0.003(3) -0.001(2) 0.035(3)
F1 0.055(3) 0.073(3) 0.071(3) 0.004(2) 0.022(2) -0.012(2)
F8 0.063(3) 0.133(5) 0.075(3) 0.042(3) -0.032(3) -0.002(3)
F7 0.074(3) 0.085(4) 0.070(3) 0.007(3) -0.035(3) -0.023(3)
N1 0.036(3) 0.052(4) 0.040(3) 0.010(3) 0.003(2) 0.002(3)
F22 0.076(4) 0.074(4) 0.119(5) 0.043(3) 0.002(3) 0.018(3)
F19 0.060(3) 0.070(4) 0.243(8) 0.065(5) 0.043(4) -0.002(3)
F21 0.074(4) 0.084(4) 0.160(6) -0.021(4) 0.060(4) -0.016(3)
F23 0.078(4) 0.133(5) 0.106(5) 0.030(4) 0.017(3) 0.051(4)
F15A 0.047(4) 0.084(5) 0.089(5) -0.004(4) -0.034(4) 0.013(3)
C28 0.047(4) 0.036(4) 0.032(3) -0.001(3) -0.003(3) -0.006(3)
F20 0.054(3) 0.156(6) 0.124(5) 0.028(5) -0.009(3) -0.037(4)
C47 0.036(4) 0.049(4) 0.035(3) -0.005(3) -0.003(3) -0.007(3)
F24 0.116(5) 0.076(4) 0.155(6) -0.016(4) -0.094(5) 0.020(3)
C51 0.038(3) 0.042(4) 0.032(3) -0.008(3) -0.006(3) 0.000(3)
F14A 0.089(5) 0.063(4) 0.070(4) 0.032(3) 0.014(4) 0.013(4)
C46 0.033(3) 0.043(4) 0.026(3) -0.005(3) -0.005(2) -0.001(3)
C55 0.040(4) 0.050(4) 0.027(3) -0.010(3) -0.006(3) 0.005(3)
C54 0.032(3) 0.044(4) 0.030(3) 0.003(3) -0.002(3) 0.004(3)
C50 0.028(3) 0.053(4) 0.029(3) -0.004(3) -0.003(3) -0.001(3)
C49 0.039(4) 0.058(4) 0.033(3) -0.003(3) 0.004(3) -0.001(3)
C62 0.038(4) 0.050(4) 0.027(3) -0.009(3) -0.004(3) -0.002(3)
C65 0.056(4) 0.037(4) 0.041(4) -0.006(3) 0.007(3) -0.007(3)
C67 0.036(3) 0.045(4) 0.035(3) -0.005(3) -0.001(3) -0.002(3)
F18A 0.086(9) 0.044(6) 0.038(5) 0.007(4) -0.026(6) -0.018(6)
C66 0.051(4) 0.037(4) 0.038(4) -0.008(3) -0.009(3) 0.000(3)
C59 0.040(4) 0.060(5) 0.033(3) 0.007(3) 0.001(3) 0.009(3)
C48 0.046(4) 0.052(4) 0.040(4) -0.006(3) 0.001(3) -0.001(3)
C53 0.038(4) 0.063(5) 0.043(4) 0.000(3) -0.002(3) -0.006(3)
C64 0.041(4) 0.050(4) 0.041(4) -0.011(3) 0.007(3) 0.000(3)
C15 0.038(4) 0.090(6) 0.033(4) 0.000(4) -0.004(3) -0.012(4)
C22 0.045(4) 0.045(4) 0.039(4) -0.005(3) 0.004(3) 0.004(3)
C71A 0.037(6) 0.048(8) 0.028(6) 0.002(5) -0.003(5) 0.004(6)
C70A 0.035(6) 0.035(8) 0.027(5) -0.004(6) 0.000(3) -0.001(6)
C63 0.039(4) 0.051(4) 0.035(3) -0.006(3) -0.002(3) -0.008(3)
C58 0.049(4) 0.074(5) 0.029(3) 0.001(3) 0.001(3) 0.031(4)
C56 0.050(4) 0.057(4) 0.035(4) -0.013(3) -0.010(3) 0.018(3)
C10 0.043(4) 0.072(5) 0.038(4) 0.006(4) -0.001(3) 0.000(4)
C43 0.048(4) 0.057(5) 0.068(5) 0.019(4) 0.016(4) 0.006(4)
C33 0.056(5) 0.094(7) 0.039(4) 0.019(4) -0.001(4) -0.018(4)
C2 0.039(4) 0.062(5) 0.039(4) 0.009(3) -0.002(3) -0.012(3)
C73A 0.045(7) 0.047(9) 0.039(6) 0.013(6) -0.008(5) -0.008(7)
C16 0.039(4) 0.044(4) 0.067(5) 0.009(4) 0.002(3) -0.007(3)
C60 0.073(6) 0.077(6) 0.047(5) -0.037(4) -0.026(4) 0.034(5)
C1 0.039(4) 0.064(5) 0.037(4) 0.007(3) 0.001(3) 0.003(3)
C34 0.071(5) 0.061(5) 0.031(4) -0.001(3) -0.002(4) 0.001(4)
C75A 0.047(6) 0.036(7) 0.028(5) 0.002(5) -0.010(4) 0.002(6)
C35 0.078(6) 0.062(5) 0.046(4) -0.002(4) 0.001(4) 0.014(4)
C23 0.050(4) 0.045(4) 0.063(5) 0.001(4) -0.001(4) -0.001(3)
C57 0.068(5) 0.068(5) 0.031(3) -0.007(3) -0.008(3) 0.030(4)
C45 0.039(4) 0.078(6) 0.077(6) 0.026(5) -0.006(4) 0.005(4)
C68 0.054(5) 0.058(5) 0.068(5) -0.003(4) 0.014(4) -0.012(4)
C31 0.097(7) 0.044(4) 0.030(4) 0.004(3) 0.003(4) 0.000(4)
C69 0.069(6) 0.047(5) 0.064(5) 0.010(4) -0.010(4) 0.000(4)
C4 0.053(5) 0.062(5) 0.055(5) -0.001(4) 0.018(4) 0.000(4)
C17 0.040(4) 0.058(5) 0.086(6) 0.025(4) -0.008(4) -0.002(4)
C44 0.056(5) 0.065(5) 0.063(5) 0.013(4) 0.021(4) 0.013(4)
C5 0.053(5) 0.065(5) 0.055(5) 0.005(4) 0.014(4) 0.002(4)
C74A 0.044(6) 0.048(9) 0.028(5) -0.009(6) -0.007(4) -0.012(7)
C3 0.060(5) 0.077(6) 0.042(4) 0.014(4) -0.008(4) -0.017(4)
C25 0.056(5) 0.049(5) 0.083(6) -0.012(4) -0.009(4) -0.006(4)
C29 0.058(5) 0.073(6) 0.046(4) 0.016(4) 0.010(4) 0.009(4)
C32 0.069(5) 0.075(6) 0.035(4) 0.013(4) -0.013(4) -0.024(4)
C72A 0.033(5) 0.052(7) 0.032(5) 0.006(5) -0.005(4) 0.002(5)
C24 0.063(5) 0.042(4) 0.079(6) 0.007(4) -0.004(4) -0.007(4)
B1 0.030(4) 0.055(5) 0.028(3) -0.002(3) -0.004(3) -0.003(3)
C27 0.064(5) 0.078(6) 0.050(5) 0.010(4) -0.007(4) -0.017(4)
C52 0.053(5) 0.072(6) 0.058(5) -0.012(4) 0.025(4) -0.006(4)
C26 0.063(6) 0.082(7) 0.069(6) -0.007(5) -0.019(5) -0.012(5)
C61 0.096(7) 0.112(8) 0.032(4) 0.001(5) 0.007(4) 0.061(6)
C30 0.084(7) 0.093(7) 0.046(5) 0.030(5) 0.023(4) 0.027(5)
C21 0.041(4) 0.104(7) 0.049(5) 0.017(4) -0.012(4) -0.012(4)
C6 0.092(7) 0.050(5) 0.100(7) 0.000(5) 0.048(6) 0.004(5)
C9 0.081(7) 0.083(7) 0.086(7) -0.004(5) 0.052(6) -0.003(5)
C14 0.066(6) 0.094(7) 0.078(6) -0.009(5) -0.019(5) -0.029(5)
C36 0.097(7) 0.067(6) 0.055(5) 0.009(5) 0.014(5) 0.025(5)
C11 0.041(5) 0.117(9) 0.093(7) 0.007(6) -0.012(5) -0.005(5)
C18 0.042(5) 0.077(6) 0.134(9) 0.051(6) -0.020(6) -0.011(4)
C20 0.060(6) 0.183(12) 0.060(6) 0.042(7) -0.019(5) -0.041(7)
C40 0.115(9) 0.102(8) 0.054(5) 0.003(5) -0.022(6) 0.000(7)
C19 0.048(5) 0.143(10) 0.102(8) 0.072(7) -0.029(5) -0.032(6)
C42 0.055(5) 0.132(9) 0.080(7) 0.005(6) -0.023(5) -0.017(6)
C41 0.104(8) 0.117(9) 0.043(5) -0.002(5) 0.000(5) -0.008(7)
C39 0.139(10) 0.063(6) 0.067(6) -0.007(5) -0.013(6) -0.009(6)
C37 0.141(11) 0.105(10) 0.058(6) -0.014(6) 0.006(7) 0.025(9)
C38 0.208(16) 0.061(7) 0.062(7) -0.015(5) -0.018(9) 0.002(9)
C7 0.170(12) 0.070(7) 0.139(11) -0.014(7) 0.118(10) 0.001(7)
C8 0.142(11) 0.081(8) 0.134(11) -0.011(7) 0.098(9) -0.004(7)
C12 0.048(6) 0.170(15) 0.169(14) 0.008(12) -0.033(7) -0.005(8)
C13 0.064(7) 0.143(13) 0.154(13) -0.011(10) -0.035(8) -0.027(8)
C76A 0.051(7) 0.059(8) 0.051(7) 0.016(6) -0.002(6) 0.015(6)
F13A 0.072(4) 0.054(4) 0.058(4) -0.001(3) -0.009(3) 0.011(3)
F17A 0.127(12) 0.140(13) 0.074(8) -0.068(9) 0.047(8) -0.076(10)
F17B 0.093(10) 0.141(13) 0.103(12) -0.061(10) -0.064(10) 0.048(10)
C77 0.058(6) 0.132(10) 0.047(5) -0.019(6) -0.025(5) -0.013(6)

loop_
_atom_type_symbol
_atom_type_description
_atom_type_scat_dispersion_real
_atom_type_scat_dispersion_imag
_atom_type_scat_source
C C 0.0033 0.0016 'International Tables Vol C Tables 4.2.6.8 and 6.1.1.4'
H H 0.0000 0.0000 'International Tables Vol C Tables 4.2.6.8 and 6.1.1.4'
B B 0.0013 0.0007 'International Tables Vol C Tables 4.2.6.8 and 6.1.1.4'
Co Co 0.3494 0.9721 'International Tables Vol C Tables 4.2.6.8 and 6.1.1.4'
F F 0.0171 0.0103 'International Tables Vol C Tables 4.2.6.8 and 6.1.1.4'
N N 0.0061 0.0033 'International Tables Vol C Tables 4.2.6.8 and 6.1.1.4'
P P 0.1023 0.0942 'International Tables Vol C Tables 4.2.6.8 and 6.1.1.4'

loop_
_geom_angle_atom_site_label_1
_geom_angle_atom_site_label_2
_geom_angle_atom_site_label_3
_geom_angle
_geom_angle_site_symmetry_1
_geom_angle_site_symmetry_3
P1 Co1 P2 100.41(8) . .
P1 Co1 P3 102.76(8) . .
P2 Co1 P3 100.61(9) . .
N1 Co1 P1 142.34(18) . .
N1 Co1 P2 88.09(16) . .
N1 Co1 P3 111.68(18) . .
N1 Co1 C1 71.7(2) . .
C2 Co1 P1 102.0(2) . .
C2 Co1 P2 108.8(2) . .
C2 Co1 P3 136.9(2) . .
C2 Co1 N1 41.3(3) . .
C2 Co1 C1 43.2(3) . .
C1 Co1 P1 85.2(2) . .
C1 Co1 P2 151.7(2) . .
C1 Co1 P3 105.2(2) . .
N1 P4 C28 108.9(3) . .
N1 P4 C15 109.2(4) . .
N1 P4 C34 106.8(4) . .
C15 P4 C28 107.2(3) . .
C15 P4 C34 115.4(4) . .
C34 P4 C28 109.2(3) . .
C22 P1 Co1 122.3(2) . .
C16 P1 Co1 116.5(3) . .
C16 P1 C22 103.4(3) . .
C5 P1 Co1 104.7(3) . .
C5 P1 C22 103.2(4) . .
C5 P1 C16 104.7(4) . .
C43 P2 Co1 123.1(3) . .
C45 P2 Co1 115.6(3) . .
C45 P2 C43 101.1(4) . .
C44 P2 Co1 112.3(3) . .
C44 P2 C43 101.7(4) . .
C44 P2 C45 99.7(4) . .
C40 P3 Co1 116.2(3) . .
C40 P3 C42 99.7(5) . .
C40 P3 C41 98.0(5) . .
C42 P3 Co1 117.8(4) . .
C41 P3 Co1 122.2(3) . .
C41 P3 C42 98.5(5) . .
P4 N1 Co1 126.7(3) . .
C2 N1 Co1 63.5(3) . .
C2 N1 P4 114.0(4) . .
C33 C28 P4 118.8(5) . .
C29 C28 P4 121.7(5) . .
C29 C28 C33 119.3(6) . .
C46 C47 H47 118.7 . .
C46 C47 C48 122.7(6) . .
C48 C47 H47 118.7 . .
C46 C51 H51 118.9 . .
C50 C51 H51 118.9 . .
C50 C51 C46 122.1(6) . .
C47 C46 C51 115.4(6) . .
C47 C46 B1 122.8(6) . .
C51 C46 B1 121.4(6) . .
C54 C55 H55 118.3 . .
C56 C55 H55 118.3 . .
C56 C55 C54 123.5(6) . .
C55 C54 C59 114.4(6) . .
C55 C54 B1 124.6(6) . .
C59 C54 B1 120.7(6) . .
C51 C50 C53 118.3(6) . .
C49 C50 C51 121.1(6) . .
C49 C50 C53 120.6(6) . .
C50 C49 H49 121.1 . .
C50 C49 C48 117.8(6) . .
C48 C49 H49 121.1 . .
C67 C62 C63 115.4(6) . .
C67 C62 B1 122.8(6) . .
C63 C62 B1 121.3(6) . .
C66 C65 H65 120.5 . .
C64 C65 H65 120.5 . .
C64 C65 C66 119.0(7) . .
C62 C67 H67 118.4 . .
C62 C67 C66 123.2(6) . .
C66 C67 H67 118.4 . .
F18B F18A C77 82(3) . .
C65 C66 C67 119.2(6) . .
C65 C66 C69 121.6(7) . .
C67 C66 C69 119.1(7) . .
C54 C59 H59 118.6 . .
C58 C59 C54 122.7(7) . .
C58 C59 H59 118.6 . .
C47 C48 C52 119.7(7) . .
C49 C48 C47 120.8(7) . .
C49 C48 C52 119.4(6) . .
F3 C53 F2 105.0(6) . .
F3 C53 C50 113.4(6) . .
F2 C53 C50 111.8(6) . .
F1 C53 F3 105.7(6) . .
F1 C53 F2 106.1(6) . .
F1 C53 C50 114.1(6) . .
C65 C64 C63 121.1(6) . .
C65 C64 C68 120.3(7) . .
C63 C64 C68 118.5(7) . .
C10 C15 P4 114.5(5) . .
C14 C15 P4 124.4(8) . .
C14 C15 C10 121.1(8) . .
C23 C22 P1 122.8(5) . .
C23 C22 C27 119.0(7) . .
C27 C22 P1 118.2(6) . .
C70A C71A H71A 118.9 . .
C72A C71A H71A 118.9 . .
C72A C71A C70A 122.1(12) . .
C71A C70A B1 128.0(11) . .
C75A C70A C71A 114.8(12) . .
C75A C70A B1 117.2(11) . .
C62 C63 H63 119.0 . .
C64 C63 C62 122.0(6) . .
C64 C63 H63 119.0 . .
C59 C58 C61 118.8(7) . .
C57 C58 C59 120.7(6) . .
C57 C58 C61 120.5(7) . .
C55 C56 C60 119.7(6) . .
C57 C56 C55 120.6(7) . .
C57 C56 C60 119.6(6) . .
C15 C10 C1 122.8(7) . .
C11 C10 C15 115.7(8) . .
C11 C10 C1 121.6(8) . .
P2 C43 H43A 109.5 . .
P2 C43 H43B 109.5 . .
P2 C43 H43C 109.5 . .
H43A C43 H43B 109.5 . .
H43A C43 H43C 109.5 . .
H43B C43 H43C 109.5 . .
C28 C33 H33 120.1 . .
C28 C33 C32 119.9(7) . .
C32 C33 H33 120.1 . .
N1 C2 Co1 75.2(4) . .
N1 C2 C1 114.4(6) . .
N1 C2 C3 119.5(6) . .
C1 C2 Co1 74.4(4) . .
C1 C2 C3 123.6(7) . .
C3 C2 Co1 133.7(5) . .
C74A C73A H73A 121.4 . .
C72A C73A H73A 121.4 . .
C72A C73A C74A 117.1(11) . .
C17 C16 P1 124.2(6) . .
C21 C16 P1 117.4(6) . .
C21 C16 C17 118.2(7) . .
F8 C60 F9B 116.7(7) . .
F8 C60 C56 111.9(8) . .
F8 C60 F9A 92.3(8) . .
F7 C60 F8 104.8(7) . .
F7 C60 F9B 93.3(8) . .
F7 C60 C56 112.9(6) . .
F7 C60 F9A 124.1(10) . .
F9B C60 C56 115.2(7) . .
F9A C60 C56 108.6(8) . .
C10 C1 Co1 111.8(5) . .
C10 C1 C2 122.6(7) . .
C10 C1 C4 117.2(6) . .
C2 C1 Co1 62.4(4) . .
C2 C1 C4 114.6(7) . .
C4 C1 Co1 115.9(5) . .
C35 C34 P4 118.7(6) . .
C35 C34 C39 117.3(8) . .
C39 C34 P4 123.7(7) . .
C70A C75A H75A 118.7 . .
C74A C75A C70A 122.6(13) . .
C74A C75A H75A 118.7 . .
C34 C35 H35 119.1 . .
C34 C35 C36 121.9(9) . .
C36 C35 H35 119.1 . .
C22 C23 H23 120.2 . .
C22 C23 C24 119.7(7) . .
C24 C23 H23 120.2 . .
C58 C57 C56 118.1(7) . .
C58 C57 H57 121.0 . .
C56 C57 H57 121.0 . .
P2 C45 H45A 109.5 . .
P2 C45 H45B 109.5 . .
P2 C45 H45C 109.5 . .
H45A C45 H45B 109.5 . .
H45A C45 H45C 109.5 . .
H45B C45 H45C 109.5 . .
F19 C68 F21 108.6(7) . .
F19 C68 F20 106.1(7) . .
F19 C68 C64 116.5(8) . .
F21 C68 F20 97.7(8) . .
F21 C68 C64 112.0(7) . .
F20 C68 C64 114.2(7) . .
C32 C31 H31 120.0 . .
C32 C31 C30 120.1(7) . .
C30 C31 H31 120.0 . .
F22 C69 F23 104.5(7) . .
F22 C69 F24 106.6(7) . .
F22 C69 C66 115.1(7) . .
F23 C69 C66 114.0(7) . .
F24 C69 F23 103.3(8) . .
F24 C69 C66 112.3(7) . .
C5 C4 C1 119.3(7) . .
C5 C4 C9 119.5(8) . .
C9 C4 C1 121.1(8) . .
C16 C17 H17 120.2 . .
C16 C17 C18 119.5(9) . .
C18 C17 H17 120.2 . .
P2 C44 H44A 109.5 . .
P2 C44 H44B 109.5 . .
P2 C44 H44C 109.5 . .
H44A C44 H44B 109.5 . .
H44A C44 H44C 109.5 . .
H44B C44 H44C 109.5 . .
C4 C5 P1 113.9(6) . .
C4 C5 C6 120.9(7) . .
C6 C5 P1 125.2(6) . .
C73A C74A C77 122.5(11) . .
C75A C74A C73A 121.5(11) . .
C75A C74A C77 116.0(14) . .
C2 C3 H3A 109.5 . .
C2 C3 H3B 109.5 . .
C2 C3 H3C 109.5 . .
H3A C3 H3B 109.5 . .
H3A C3 H3C 109.5 . .
H3B C3 H3C 109.5 . .
C24 C25 H25 120.1 . .
C26 C25 H25 120.1 . .
C26 C25 C24 119.7(8) . .
C28 C29 H29 120.0 . .
C28 C29 C30 120.0(8) . .
C30 C29 H29 120.0 . .
C33 C32 H32 120.2 . .
C31 C32 C33 119.6(8) . .
C31 C32 H32 120.2 . .
C71A C72A C76A 119.6(11) . .
C73A C72A C71A 121.9(12) . .
C73A C72A C76A 118.4(10) . .
C23 C24 H24 119.5 . .
C25 C24 C23 121.0(8) . .
C25 C24 H24 119.5 . .
C46 B1 C54 113.1(5) . .
C46 B1 C70A 104.0(6) . .
C46 B1 C70B 102.3(17) . .
C54 B1 C70A 110.5(7) . .
C54 B1 C70B 123.2(15) . .
C62 B1 C46 112.7(6) . .
C62 B1 C54 103.2(5) . .
C62 B1 C70A 113.6(7) . .
C62 B1 C70B 101.9(15) . .
C22 C27 H27 120.0 . .
C26 C27 C22 119.9(8) . .
C26 C27 H27 120.0 . .
F6B C52 F4B 86.5(8) . .
F6B C52 C48 114.8(7) . .
F6B C52 F5AA 87.1(12) . .
F4B C52 C48 109.0(7) . .
F4B C52 F5AA 143.1(13) . .
F5BB C52 C48 109.4(10) . .
F5AB C52 C48 114.6(10) . .
F5AA C52 C48 106.7(11) . .
F5BA C52 C48 107.1(10) . .
F6A C52 C48 116.4(8) . .
F6A C52 F5BA 103.8(13) . .
F4A C52 C48 117.3(9) . .
F4A C52 F5BA 83.6(11) . .
F4A C52 F6A 120.3(11) . .
C25 C26 C27 120.6(8) . .
C25 C26 H26 119.7 . .
C27 C26 H26 119.7 . .
F10 C61 C58 114.7(7) . .
F10 C61 F12B 97.3(7) . .
F10 C61 F11A 92.0(8) . .
C58 C61 F12B 107.9(9) . .
C58 C61 F11A 109.5(8) . .
F11B C61 F10 119.4(11) . .
F11B C61 C58 113.7(9) . .
F11B C61 F12B 100.3(8) . .
F12A C61 F10 120.2(9) . .
F12A C61 C58 119.3(9) . .
F12A C61 F11A 92.9(9) . .
C31 C30 C29 121.2(8) . .
C31 C30 H30 119.4 . .
C29 C30 H30 119.4 . .
C16 C21 H21 119.8 . .
C16 C21 C20 120.4(8) . .
C20 C21 H21 119.8 . .
C5 C6 H6 120.3 . .
C7 C6 C5 119.3(9) . .
C7 C6 H6 120.3 . .
C4 C9 H9 121.2 . .
C8 C9 C4 117.6(9) . .
C8 C9 H9 121.2 . .
C15 C14 H14 119.7 . .
C13 C14 C15 120.5(11) . .
C13 C14 H14 119.7 . .
C35 C36 H36 119.3 . .
C37 C36 C35 121.4(11) . .
C37 C36 H36 119.3 . .
C10 C11 H11 118.8 . .
C12 C11 C10 122.3(11) . .
C12 C11 H11 118.8 . .
C17 C18 H18 119.0 . .
C19 C18 C17 122.1(9) . .
C19 C18 H18 119.0 . .
C21 C20 H20 119.2 . .
C19 C20 C21 121.6(10) . .
C19 C20 H20 119.2 . .
P3 C40 H40A 109.5 . .
P3 C40 H40B 109.5 . .
P3 C40 H40C 109.5 . .
H40A C40 H40B 109.5 . .
H40A C40 H40C 109.5 . .
H40B C40 H40C 109.5 . .
C18 C19 C20 118.0(9) . .
C18 C19 H19 121.0 . .
C20 C19 H19 121.0 . .
P3 C42 H42A 109.5 . .
P3 C42 H42B 109.5 . .
P3 C42 H42C 109.5 . .
H42A C42 H42B 109.5 . .
H42A C42 H42C 109.5 . .
H42B C42 H42C 109.5 . .
P3 C41 H41A 109.5 . .
P3 C41 H41B 109.5 . .
P3 C41 H41C 109.5 . .
H41A C41 H41B 109.5 . .
H41A C41 H41C 109.5 . .
H41B C41 H41C 109.5 . .
C34 C39 H39 121.0 . .
C38 C39 C34 118.0(11) . .
C38 C39 H39 121.0 . .
C36 C37 H37 119.7 . .
C36 C37 C38 120.6(11) . .
C38 C37 H37 119.7 . .
C39 C38 H38 120.2 . .
C37 C38 C39 119.7(11) . .
C37 C38 H38 120.2 . .
C6 C7 H7 120.2 . .
C8 C7 C6 119.7(10) . .
C8 C7 H7 120.2 . .
C9 C8 H8 118.6 . .
C7 C8 C9 122.9(9) . .
C7 C8 H8 118.6 . .
C11 C12 H12 119.3 . .
C13 C12 C11 121.5(11) . .
C13 C12 H12 119.3 . .
C14 C13 H13 120.6 . .
C12 C13 C14 118.7(11) . .
C12 C13 H13 120.6 . .
F15A C76A F14A 106.2(8) . .
F15A C76A C72A 114.2(12) . .
F15A C76A F13A 108.4(10) . .
F14A C76A C72A 110.6(9) . .
F13A C76A F14A 102.6(11) . .
F13A C76A C72A 114.1(9) . .
F13B C76B F14B 107(3) . .
F13B C76B C72B 114(3) . .
F15B C76B F13B 107(3) . .
F15B C76B F14B 101(3) . .
F15B C76B C72B 116(3) . .
F14B C76B C72B 110(3) . .
C1AA C0AA H0AA 120.0 . .
C2AA C0AA H0AA 120.0 . .
C2AA C0AA C1AA 120(4) . .
C0AA C1AA H1AA 120.7 . .
C2AA C1AA C0AA 119(4) 3_655 .
C2AA C1AA H1AA 120.7 3_655 .
C0AA C2AA C1AA 121(5) . 3_655
C0AA C2AA F25 117(6) . .
C1AA C2AA F25 121(6) 3_655 .
C72B C73B H73B 119.9 . .
C72B C73B C74B 120(5) . .
C74B C73B H73B 119.9 . .
C73B C72B C76B 118(4) . .
C73B C72B C71B 126(4) . .
C71B C72B C76B 116(4) . .
C71B C70B B1 111(3) . .
C75B C70B B1 127(3) . .
C75B C70B C71B 122(4) . .
C72B C71B H71B 123.0 . .
C70B C71B C72B 114(4) . .
C70B C71B H71B 123.0 . .
C70B C75B H75B 119.7 . .
C70B C75B C74B 121(4) . .
C74B C75B H75B 119.7 . .
C73B C74B C75B 117(4) . .
C77 C74B C73B 111(4) . .
C77 C74B C75B 132(3) . .
F18A C77 C74A 117.8(10) . .
F18A C77 F17A 111.8(14) . .
F18A C77 F16C 117.6(12) . .
F18A C77 F18B 39.2(13) . .
F17A C77 C74A 106.9(10) . .
F17A C77 F16C 92.7(14) . .
F17A C77 F18B 142.2(17) . .
C74B C77 F17B 112(2) . .
C74B C77 F18C 97(2) . .
C74B C77 F16D 114(2) . .
F17B C77 F18C 80.4(15) . .
F17B C77 F16D 132.9(12) . .
F16C C77 C74A 106.8(12) . .
F16C C77 F18B 87.2(16) . .
F16D C77 F18C 85.0(14) . .
F18B C77 C74A 109.3(15) . .
F18A F18B C77 59(2) . .

loop_
_geom_bond_atom_site_label_1
_geom_bond_atom_site_label_2
_geom_bond_distance
_geom_bond_site_symmetry_2
Co1 P1 2.152(2) .
Co1 P2 2.219(2) .
Co1 P3 2.381(2) .
Co1 N1 2.058(5) .
Co1 C2 1.904(7) .
Co1 C1 2.069(7) .
P4 N1 1.599(6) .
P4 C28 1.795(6) .
P4 C15 1.776(7) .
P4 C34 1.791(8) .
P1 C22 1.820(7) .
P1 C16 1.820(8) .
P1 C5 1.806(8) .
P2 C43 1.831(7) .
P2 C45 1.810(8) .
P2 C44 1.808(8) .
P3 C40 1.801(11) .
P3 C42 1.831(9) .
P3 C41 1.823(9) .
F3 C53 1.332(8) .
F2 C53 1.350(8) .
F10 C61 1.281(9) .
F1 C53 1.330(8) .
F8 C60 1.322(9) .
F7 C60 1.312(11) .
N1 C2 1.406(9) .
F22 C69 1.299(9) .
F19 C68 1.273(9) .
F13B C76B 1.33(4) .
F21 C68 1.336(9) .
F23 C69 1.332(10) .
F15A C76A 1.309(13) .
C28 C33 1.389(10) .
C28 C29 1.362(10) .
F20 C68 1.346(10) .
C47 H47 0.9500 .
C47 C46 1.380(9) .
C47 C48 1.382(9) .
F6B C52 1.369(13) .
F24 C69 1.331(9) .
C51 H51 0.9500 .
C51 C46 1.399(9) .
C51 C50 1.381(9) .
F14A C76A 1.377(13) .
C46 B1 1.635(9) .
C55 H55 0.9500 .
C55 C54 1.383(9) .
C55 C56 1.382(9) .
C54 C59 1.411(9) .
C54 B1 1.636(10) .
F4B C52 1.441(13) .
C50 C49 1.374(9) .
C50 C53 1.484(10) .
C49 H49 0.9500 .
C49 C48 1.377(10) .
C62 C67 1.383(9) .
C62 C63 1.408(9) .
C62 B1 1.626(10) .
C65 H65 0.9500 .
C65 C66 1.381(9) .
C65 C64 1.374(10) .
C67 H67 0.9500 .
C67 C66 1.410(9) .
F18A C77 1.186(14) .
F18A F18B 0.88(3) .
C66 C69 1.464(10) .
C59 H59 0.9500 .
C59 C58 1.382(10) .
C48 C52 1.501(11) .
F9B C60 1.391(11) .
C64 C63 1.386(10) .
C64 C68 1.472(10) .
C15 C10 1.421(11) .
C15 C14 1.388(11) .
C22 C23 1.388(10) .
C22 C27 1.403(10) .
C71A H71A 0.9500 .
C71A C70A 1.40(2) .
C71A C72A 1.386(15) .
C70A C75A 1.391(19) .
C70A B1 1.665(16) .
C63 H63 0.9500 .
C58 C57 1.376(11) .
C58 C61 1.484(11) .
C56 C60 1.507(11) .
C56 C57 1.379(10) .
C10 C1 1.455(10) .
C10 C11 1.399(11) .
C43 H43A 0.9800 .
C43 H43B 0.9800 .
C43 H43C 0.9800 .
C33 H33 0.9500 .
C33 C32 1.393(10) .
C2 C1 1.470(9) .
C2 C3 1.500(10) .
C73A H73A 0.9500 .
C73A C74A 1.38(2) .
C73A C72A 1.358(19) .
C16 C17 1.382(10) .
C16 C21 1.378(11) .
C60 F9A 1.332(14) .
C1 C4 1.494(11) .
C34 C35 1.355(11) .
C34 C39 1.453(12) .
C75A H75A 0.9500 .
C75A C74A 1.379(17) .
C35 H35 0.9500 .
C35 C36 1.387(11) .
C23 H23 0.9500 .
C23 C24 1.395(10) .
C57 H57 0.9500 .
C45 H45A 0.9800 .
C45 H45B 0.9800 .
C45 H45C 0.9800 .
C31 H31 0.9500 .
C31 C32 1.357(11) .
C31 C30 1.360(12) .
C4 C5 1.374(11) .
C4 C9 1.406(11) .
F12B C61 1.488(13) .
C17 H17 0.9500 .
C17 C18 1.391(12) .
C44 H44A 0.9800 .
C44 H44B 0.9800 .
C44 H44C 0.9800 .
C5 C6 1.392(11) .
C74A C77 1.558(16) .
C3 H3A 0.9800 .
C3 H3B 0.9800 .
C3 H3C 0.9800 .
F5BB C52 1.34(2) .
C25 H25 0.9500 .
C25 C24 1.377(11) .
C25 C26 1.362(12) .
C29 H29 0.9500 .
C29 C30 1.370(10) .
C32 H32 0.9500 .
C72A C76A 1.493(16) .
C24 H24 0.9500 .
B1 C70B 1.64(5) .
C27 H27 0.9500 .
C27 C26 1.397(11) .
C52 F5AB 1.327(19) .
C52 F5AA 1.48(3) .
C52 F5BA 1.419(19) .
C52 F6A 1.276(14) .
C52 F4A 1.250(14) .
F11B C61 1.191(13) .
C26 H26 0.9500 .
C61 F11A 1.562(15) .
C61 F12A 1.250(13) .
C30 H30 0.9500 .
C21 H21 0.9500 .
C21 C20 1.382(11) .
C6 H6 0.9500 .
C6 C7 1.380(12) .
C9 H9 0.9500 .
C9 C8 1.391(14) .
C14 H14 0.9500 .
C14 C13 1.386(15) .
C36 H36 0.9500 .
C36 C37 1.330(15) .
C11 H11 0.9500 .
C11 C12 1.367(16) .
C18 H18 0.9500 .
C18 C19 1.353(15) .
C20 H20 0.9500 .
C20 C19 1.359(14) .
C40 H40A 0.9800 .
C40 H40B 0.9800 .
C40 H40C 0.9800 .
C19 H19 0.9500 .
C42 H42A 0.9800 .
C42 H42B 0.9800 .
C42 H42C 0.9800 .
C41 H41A 0.9800 .
C41 H41B 0.9800 .
C41 H41C 0.9800 .
C39 H39 0.9500 .
C39 C38 1.434(16) .
C37 H37 0.9500 .
C37 C38 1.366(17) .
C38 H38 0.9500 .
C7 H7 0.9500 .
C7 C8 1.345(14) .
C8 H8 0.9500 .
C12 H12 0.9500 .
C12 C13 1.366(18) .
C13 H13 0.9500 .
F16B C77 1.227(18) .
F15B C76B 1.24(4) .
C76A F13A 1.326(16) .
F14B C76B 1.37(4) .
F17A C77 1.338(15) .
C76B C72B 1.51(5) .
C0AA H0AA 0.9500 .
C0AA C1AA 1.35(5) .
C0AA C2AA 1.33(6) .
C1AA H1AA 0.9500 .
C1AA C2AA 1.34(6) 3_655
C2AA C1AA 1.34(6) 3_655
C2AA F25 1.38(8) .
C73B H73B 0.9500 .
C73B C72B 1.32(6) .
C73B C74B 1.37(5) .
C72B C71B 1.45(6) .
C70B C71B 1.42(5) .
C70B C75B 1.34(6) .
C71B H71B 0.9500 .
C75B H75B 0.9500 .
C75B C74B 1.51(6) .
C74B C77 1.15(4) .
F17B C77 1.422(16) .
F16A C77 1.329(19) .
F18C C77 1.86(3) .
C77 F16C 1.360(17) .
C77 F16D 1.45(2) .
C77 F18B 1.38(3) .
